data_4024790
loop_
_publ_author_name
'Singh, Vishwakarma'
'Sahu, Pramod K.'
'Sahu, Bharat C.'
'Mobin, Shaikh M.'

_publ_section_title
;
 Diels--Alder Cycloaddition and Ring-Closing Metathesis:
 A Versatile, Stereoselective, and General Route to Embellished Bridged
 Bicyclic Systems, Carbocyclic Framework of Secoatisanes, and Homologues
;
_journal_coden_ASTM JOCEAH
_journal_issue 16
_journal_name_full 'Journal of Organic Chemistry'
_journal_page_first 6092
_journal_page_last 6104
_journal_paper_doi 10.1021/jo901279g
_journal_volume 74
_journal_year 2009
_chemical_formula_sum 'C15 H20 O3'
_chemical_formula_weight 248.31
_space_group_IT_number 61
_symmetry_cell_setting orthorhombic
_symmetry_space_group_name_Hall '-P 2ac 2ab'
_symmetry_space_group_name_H-M 'P b c a'
_atom_sites_solution_hydrogens geom
_atom_sites_solution_primary direct
_atom_sites_solution_secondary difmap
_audit_creation_method SHELXL-97
_cell_angle_alpha 90.00
_cell_angle_beta 90.00
_cell_angle_gamma 90.00
_cell_formula_units_Z 16
_cell_length_a 8.424(3)
_cell_length_b 23.69(5)
_cell_length_c 25.474(9)
_cell_measurement_reflns_used 1445
_cell_measurement_temperature 150(2)
_cell_measurement_theta_max 32.5750
_cell_measurement_theta_min 2.9459
_cell_volume 5083(10)
_computing_cell_refinement 'CrysAlis RED, Oxford Diffraction Ltd.,'
_computing_data_collection 'CrysAlis CCD, Oxford Diffraction Ltd.,'
_computing_data_reduction 'CrysAlis RED, Oxford Diffraction Ltd.,'
_computing_molecular_graphics Ortep3
_computing_publication_material Shelx97
_computing_structure_refinement 'SHELXL-97 (Sheldrick, 1997)'
_computing_structure_solution 'SHELXS-97 (Sheldrick, 1997)'
_diffrn_ambient_temperature 120(2)
_diffrn_detector_area_resol_mean 15.9948
_diffrn_measured_fraction_theta_full 0.999
_diffrn_measured_fraction_theta_max 0.999
_diffrn_measurement_device_type 'OXFORD DIFFRACTION XCALIBUR-S'
_diffrn_measurement_method \w/q-scan
_diffrn_radiation_monochromator graphite
_diffrn_radiation_source 'Enhance (Mo) X-ray Source'
_diffrn_radiation_type MoK\a
_diffrn_radiation_wavelength 0.71073
_diffrn_reflns_av_R_equivalents 0.0882
_diffrn_reflns_av_sigmaI/netI 0.1124
_diffrn_reflns_limit_h_max 9
_diffrn_reflns_limit_h_min -10
_diffrn_reflns_limit_k_max 28
_diffrn_reflns_limit_k_min -25
_diffrn_reflns_limit_l_max 23
_diffrn_reflns_limit_l_min -30
_diffrn_reflns_number 23264
_diffrn_reflns_theta_full 25.00
_diffrn_reflns_theta_max 25.00
_diffrn_reflns_theta_min 2.95
_exptl_absorpt_coefficient_mu 0.089
_exptl_absorpt_correction_T_max 0.9816
_exptl_absorpt_correction_T_min 0.9755
_exptl_absorpt_correction_type multi-scan
_exptl_absorpt_process_details
;
CrysAlis RED, Oxford Diffraction Ltd.,
Version 1.171.31.7 (release 18-10-2006 CrysAlis171 .NET)
(compiled Oct 18 2006,16:28:17)
Empirical absorption correction using spherical harmonics,
 implemented in SCALE3 ABSPACK scaling algorithm.
;
_exptl_crystal_colour colourless
_exptl_crystal_density_diffrn 1.298
_exptl_crystal_density_method 'not measured'
_exptl_crystal_description block
_exptl_crystal_F_000 2144
_exptl_crystal_size_max 0.28
_exptl_crystal_size_mid 0.24
_exptl_crystal_size_min 0.21
_refine_diff_density_max 0.145
_refine_diff_density_min -0.161
_refine_diff_density_rms 0.031
_refine_ls_extinction_method none
_refine_ls_goodness_of_fit_ref 0.710
_refine_ls_hydrogen_treatment riding
_refine_ls_matrix_type full
_refine_ls_number_parameters 333
_refine_ls_number_reflns 4458
_refine_ls_number_restraints 0
_refine_ls_restrained_S_all 0.710
_refine_ls_R_factor_all 0.0992
_refine_ls_R_factor_gt 0.0346
_refine_ls_shift/su_max 0.000
_refine_ls_shift/su_mean 0.000
_refine_ls_structure_factor_coef Fsqd
_refine_ls_weighting_details 'calc w=1/[\s^2^(Fo^2^)+(0.0161P)^2^+0.0000P] where P=(Fo^2^+2Fc^2^)/3'
_refine_ls_weighting_scheme calc
_refine_ls_wR_factor_gt 0.0465
_refine_ls_wR_factor_ref 0.0526
_reflns_number_gt 2142
_reflns_number_total 4458
_reflns_threshold_expression >2sigma(I)
_cod_data_source_file jo901279g_si_004.cif
_cod_data_source_block vks021
_cod_depositor_comments
;
The following automatic conversions were performed:
'_symmetry_cell_setting' value 'Orthorhombic' changed to 'orthorhombic'
according to '/home/saulius/struct/CIF-dictionaries/cif_core.dic'
dictionary named 'cif_core.dic' version 2.4.1 from 2010-06-29.

Automatic conversion script
Id: cif_fix_enum 1527 2010-12-29 10:47:43Z saulius 
;
_cod_database_code 4024790

loop_
_symmetry_equiv_pos_as_xyz
'x, y, z'
'-x+1/2, -y, z+1/2'
'x+1/2, -y+1/2, -z'
'-x, y+1/2, -z+1/2'
'-x, -y, -z'
'x-1/2, y, -z-1/2'
'-x-1/2, y-1/2, z'
'x, -y-1/2, z-1/2'

loop_
_atom_site_label
_atom_site_type_symbol
_atom_site_fract_x
_atom_site_fract_y
_atom_site_fract_z
_atom_site_U_iso_or_equiv
_atom_site_adp_type
_atom_site_occupancy
_atom_site_symmetry_multiplicity
_atom_site_calc_flag
_atom_site_refinement_flags
_atom_site_disorder_assembly
_atom_site_disorder_group
O1 O 0.50359(13) 0.13921(5) 0.08763(5) 0.0330(3) Uani 1 1 d . . .
O2 O 0.47079(13) 0.07840(5) 0.15637(4) 0.0337(4) Uani 1 1 d . . .
O3 O 0.94626(15) -0.02037(6) 0.20779(5) 0.0406(4) Uani 1 1 d . . .
O4 O 0.06281(13) -0.17416(6) 0.07481(5) 0.0361(4) Uani 1 1 d . . .
O5 O 0.24735(13) -0.23873(5) 0.05014(4) 0.0317(3) Uani 1 1 d . . .
O6 O 0.25080(14) -0.05302(6) 0.21527(5) 0.0353(4) Uani 1 1 d . . .
C1 C 0.34359(18) 0.11918(9) 0.08697(7) 0.0382(6) Uani 1 1 d . . .
H1A H 0.3308 0.0875 0.0619 0.046 Uiso 1 1 calc R . .
H1B H 0.2686 0.1497 0.0775 0.046 Uiso 1 1 calc R . .
C2 C 0.31854(19) 0.09981(9) 0.14281(7) 0.0405(6) Uani 1 1 d . . .
H2A H 0.2878 0.1316 0.1658 0.049 Uiso 1 1 calc R . .
H2B H 0.2364 0.0700 0.1448 0.049 Uiso 1 1 calc R . .
C3 C 0.58445(19) 0.11332(9) 0.13093(7) 0.0283(5) Uani 1 1 d . . .
C4 C 0.64645(19) 0.15994(9) 0.16731(7) 0.0378(6) Uani 1 1 d . . .
H4A H 0.6321 0.1972 0.1504 0.045 Uiso 1 1 calc R . .
H4B H 0.5856 0.1598 0.2006 0.045 Uiso 1 1 calc R . .
C5 C 0.8228(2) 0.15006(9) 0.17878(7) 0.0370(6) Uani 1 1 d . . .
H5 H 0.8665 0.1797 0.2027 0.044 Uiso 1 1 calc R . .
C6 C 0.90651(19) 0.14998(9) 0.12654(8) 0.0352(5) Uani 1 1 d . . .
H6 H 0.9904 0.1753 0.1184 0.042 Uiso 1 1 calc R . .
C7 C 0.85403(18) 0.11189(8) 0.09298(7) 0.0267(5) Uani 1 1 d . . .
H7 H 0.8969 0.1084 0.0586 0.032 Uiso 1 1 calc R . .
C8 C 0.72247(19) 0.07443(8) 0.11222(6) 0.0231(5) Uani 1 1 d . . .
C9 C 0.65902(19) 0.03447(8) 0.06978(7) 0.0288(5) Uani 1 1 d . . .
H9A H 0.5819 0.0085 0.0863 0.035 Uiso 1 1 calc R . .
H9B H 0.6004 0.0572 0.0436 0.035 Uiso 1 1 calc R . .
C10 C 0.7807(2) -0.00035(9) 0.04118(7) 0.0356(5) Uani 1 1 d . . .
H10 H 0.7960 0.0060 0.0047 0.043 Uiso 1 1 calc R . .
C11 C 0.8667(2) -0.03918(9) 0.06464(8) 0.0398(6) Uani 1 1 d . . .
H11 H 0.9381 -0.0610 0.0441 0.048 Uiso 1 1 calc R . .
C12 C 0.85684(19) -0.05046(9) 0.12221(8) 0.0371(6) Uani 1 1 d . . .
H12A H 0.9243 -0.0834 0.1307 0.044 Uiso 1 1 calc R . .
H12B H 0.7460 -0.0604 0.1312 0.044 Uiso 1 1 calc R . .
C13 C 0.90896(19) -0.00047(9) 0.15620(7) 0.0302(5) Uani 1 1 d . . .
H13 H 1.0058 0.0170 0.1404 0.036 Uiso 1 1 calc R . .
C14 C 0.78240(19) 0.04487(8) 0.16348(6) 0.0274(5) Uani 1 1 d . . .
H14 H 0.6884 0.0262 0.1800 0.033 Uiso 1 1 calc R . .
C15 C 0.8411(2) 0.09077(9) 0.20235(7) 0.0385(6) Uani 1 1 d . . .
H15A H 0.7793 0.0883 0.2353 0.046 Uiso 1 1 calc R . .
H15B H 0.9542 0.0839 0.2109 0.046 Uiso 1 1 calc R . .
C16 C -0.0135(2) -0.21272(9) 0.04080(7) 0.0437(6) Uani 1 1 d . . .
H16A H -0.0806 -0.1925 0.0150 0.052 Uiso 1 1 calc R . .
H16B H -0.0810 -0.2392 0.0609 0.052 Uiso 1 1 calc R . .
C17 C 0.11939(19) -0.24391(9) 0.01348(7) 0.0378(6) Uani 1 1 d . . .
H17A H 0.0913 -0.2840 0.0075 0.045 Uiso 1 1 calc R . .
H17B H 0.1461 -0.2261 -0.0205 0.045 Uiso 1 1 calc R . .
C18 C 0.2307(2) -0.18372(8) 0.07209(7) 0.0283(5) Uani 1 1 d . . .
C19 C 0.3113(2) -0.13900(9) 0.03770(7) 0.0357(6) Uani 1 1 d . . .
H19A H 0.3594 -0.1572 0.0065 0.043 Uiso 1 1 calc R . .
H19B H 0.2316 -0.1112 0.0254 0.043 Uiso 1 1 calc R . .
C20 C 0.4398(2) -0.10899(9) 0.06960(7) 0.0365(5) Uani 1 1 d . . .
H20 H 0.5006 -0.0817 0.0474 0.044 Uiso 1 1 calc R . .
C21 C 0.5470(2) -0.15268(9) 0.09295(7) 0.0351(5) Uani 1 1 d . . .
H21 H 0.6580 -0.1532 0.0864 0.042 Uiso 1 1 calc R . .
C22 C 0.47689(19) -0.19043(8) 0.12326(7) 0.0290(5) Uani 1 1 d . . .
H22 H 0.5336 -0.2199 0.1403 0.035 Uiso 1 1 calc R . .
C23 C 0.29958(18) -0.18319(8) 0.12878(7) 0.0234(5) Uani 1 1 d . . .
C24 C 0.22039(19) -0.23017(8) 0.16062(7) 0.0322(5) Uani 1 1 d . . .
H24A H 0.1083 -0.2196 0.1669 0.039 Uiso 1 1 calc R . .
H24B H 0.2205 -0.2651 0.1393 0.039 Uiso 1 1 calc R . .
C25 C 0.2969(2) -0.24269(9) 0.21255(7) 0.0397(6) Uani 1 1 d . . .
H25 H 0.3462 -0.2784 0.2175 0.048 Uiso 1 1 calc R . .
C26 C 0.2984(2) -0.20603(10) 0.25170(8) 0.0429(6) Uani 1 1 d . . .
H26 H 0.3472 -0.2167 0.2838 0.051 Uiso 1 1 calc R . .
C27 C 0.2268(2) -0.14857(9) 0.24766(7) 0.0396(6) Uani 1 1 d . . .
H27A H 0.2337 -0.1300 0.2824 0.047 Uiso 1 1 calc R . .
H27B H 0.1128 -0.1526 0.2389 0.047 Uiso 1 1 calc R . .
C28 C 0.3043(2) -0.11027(9) 0.20691(7) 0.0288(5) Uani 1 1 d . . .
H28 H 0.4220 -0.1117 0.2117 0.035 Uiso 1 1 calc R . .
C29 C 0.26569(19) -0.12250(8) 0.14970(6) 0.0254(5) Uani 1 1 d . . .
H29 H 0.1495 -0.1155 0.1451 0.030 Uiso 1 1 calc R . .
C30 C 0.3542(2) -0.07871(9) 0.11477(7) 0.0374(5) Uani 1 1 d . . .
H30A H 0.2772 -0.0512 0.1003 0.045 Uiso 1 1 calc R . .
H30B H 0.4324 -0.0578 0.1363 0.045 Uiso 1 1 calc R . .
H106 H 0.305(2) -0.0383(9) 0.2412(7) 0.072(8) Uiso 1 1 d . . .
H103 H 1.0388(19) -0.0321(8) 0.2109(7) 0.055(7) Uiso 1 1 d . . .

loop_
_atom_site_aniso_label
_atom_site_aniso_U_11
_atom_site_aniso_U_22
_atom_site_aniso_U_33
_atom_site_aniso_U_23
_atom_site_aniso_U_13
_atom_site_aniso_U_12
O1 0.0275(7) 0.0330(9) 0.0385(8) 0.0034(8) -0.0036(6) 0.0028(7)
O2 0.0246(7) 0.0381(9) 0.0383(8) 0.0099(8) 0.0041(6) 0.0018(7)
O3 0.0275(8) 0.0566(12) 0.0377(9) 0.0226(8) 0.0032(7) 0.0106(8)
O4 0.0286(7) 0.0380(10) 0.0416(8) -0.0156(8) -0.0083(6) 0.0050(7)
O5 0.0345(7) 0.0269(8) 0.0337(7) -0.0113(8) -0.0045(6) 0.0017(7)
O6 0.0329(8) 0.0341(9) 0.0389(9) -0.0179(9) -0.0091(7) 0.0090(8)
C1 0.0269(11) 0.0433(15) 0.0444(14) 0.0003(13) -0.0058(10) 0.0024(11)
C2 0.0246(10) 0.0442(15) 0.0528(14) 0.0018(14) 0.0004(10) 0.0031(11)
C3 0.0289(10) 0.0278(14) 0.0282(11) 0.0011(12) -0.0001(9) 0.0008(11)
C4 0.0376(12) 0.0362(15) 0.0397(13) -0.0112(13) -0.0033(10) 0.0026(11)
C5 0.0387(12) 0.0332(14) 0.0391(13) -0.0151(13) -0.0068(10) -0.0019(11)
C6 0.0278(11) 0.0261(14) 0.0518(14) -0.0004(13) -0.0011(10) -0.0039(11)
C7 0.0274(10) 0.0228(12) 0.0300(11) 0.0052(12) -0.0004(9) 0.0014(10)
C8 0.0262(9) 0.0191(11) 0.0242(11) 0.0004(11) 0.0016(9) -0.0007(10)
C9 0.0330(11) 0.0256(13) 0.0277(11) 0.0032(11) -0.0029(9) -0.0024(10)
C10 0.0403(12) 0.0336(14) 0.0331(12) -0.0081(12) 0.0038(10) -0.0049(12)
C11 0.0370(12) 0.0343(15) 0.0480(15) -0.0119(13) 0.0074(11) 0.0040(12)
C12 0.0270(10) 0.0240(13) 0.0602(15) 0.0040(14) -0.0004(11) 0.0034(10)
C13 0.0272(11) 0.0324(14) 0.0310(12) 0.0097(13) 0.0015(9) -0.0006(10)
C14 0.0249(10) 0.0299(13) 0.0275(11) 0.0050(11) 0.0006(9) 0.0010(11)
C15 0.0385(11) 0.0457(16) 0.0312(12) -0.0033(13) -0.0033(10) 0.0033(12)
C16 0.0372(12) 0.0476(16) 0.0463(14) -0.0162(14) -0.0074(11) -0.0054(12)
C17 0.0408(12) 0.0383(15) 0.0342(13) -0.0094(13) -0.0059(10) -0.0070(12)
C18 0.0282(11) 0.0244(13) 0.0324(11) -0.0110(12) -0.0013(9) 0.0028(11)
C19 0.0492(12) 0.0328(14) 0.0252(12) -0.0010(12) -0.0006(10) -0.0014(12)
C20 0.0500(12) 0.0299(14) 0.0295(12) -0.0023(12) 0.0076(10) -0.0150(12)
C21 0.0313(11) 0.0396(15) 0.0342(12) -0.0119(13) 0.0050(10) -0.0065(11)
C22 0.0303(11) 0.0243(13) 0.0324(12) -0.0085(12) -0.0012(9) 0.0029(10)
C23 0.0232(10) 0.0216(12) 0.0253(11) -0.0005(11) 0.0021(8) 0.0006(10)
C24 0.0372(11) 0.0282(14) 0.0310(11) -0.0031(12) 0.0028(10) -0.0014(11)
C25 0.0500(13) 0.0349(15) 0.0342(13) 0.0061(13) 0.0017(11) -0.0021(12)
C26 0.0463(13) 0.0488(17) 0.0335(13) 0.0123(15) -0.0021(11) -0.0096(13)
C27 0.0407(12) 0.0530(16) 0.0250(11) -0.0088(14) 0.0050(10) -0.0076(13)
C28 0.0264(10) 0.0295(14) 0.0307(12) -0.0061(12) -0.0004(9) 0.0041(11)
C29 0.0226(9) 0.0251(12) 0.0285(11) -0.0061(11) -0.0044(9) 0.0050(10)
C30 0.0524(12) 0.0251(13) 0.0349(12) -0.0006(12) -0.0030(11) -0.0022(11)

loop_
_atom_type_symbol
_atom_type_description
_atom_type_scat_dispersion_real
_atom_type_scat_dispersion_imag
_atom_type_scat_source
C C 0.0033 0.0016 'International Tables Vol C Tables 4.2.6.8 and 6.1.1.4'
H H 0.0000 0.0000 'International Tables Vol C Tables 4.2.6.8 and 6.1.1.4'
O O 0.0106 0.0060 'International Tables Vol C Tables 4.2.6.8 and 6.1.1.4'

loop_
_geom_angle_atom_site_label_1
_geom_angle_atom_site_label_2
_geom_angle_atom_site_label_3
_geom_angle
_geom_angle_site_symmetry_1
_geom_angle_site_symmetry_3
_geom_angle_publ_flag
C1 O1 C3 108.37(14) . . ?
C3 O2 C2 106.81(15) . . ?
C13 O3 H103 113.7(13) . . ?
C16 O4 C18 108.49(14) . . ?
C18 O5 C17 105.08(14) . . ?
C28 O6 H106 108.8(13) . . ?
O1 C1 C2 102.81(14) . . ?
O1 C1 H1A 111.2 . . ?
C2 C1 H1A 111.2 . . ?
O1 C1 H1B 111.2 . . ?
C2 C1 H1B 111.2 . . ?
H1A C1 H1B 109.1 . . ?
O2 C2 C1 102.20(13) . . ?
O2 C2 H2A 111.3 . . ?
C1 C2 H2A 111.3 . . ?
O2 C2 H2B 111.3 . . ?
C1 C2 H2B 111.3 . . ?
H2A C2 H2B 109.2 . . ?
O2 C3 O1 106.24(13) . . ?
O2 C3 C4 111.89(15) . . ?
O1 C3 C4 108.59(18) . . ?
O2 C3 C8 107.33(19) . . ?
O1 C3 C8 111.84(14) . . ?
C4 C3 C8 110.88(15) . . ?
C5 C4 C3 109.60(16) . . ?
C5 C4 H4A 109.7 . . ?
C3 C4 H4A 109.7 . . ?
C5 C4 H4B 109.7 . . ?
C3 C4 H4B 109.7 . . ?
H4A C4 H4B 108.2 . . ?
C6 C5 C4 106.62(15) . . ?
C6 C5 C15 107.29(17) . . ?
C4 C5 C15 108.18(16) . . ?
C6 C5 H5 111.5 . . ?
C4 C5 H5 111.5 . . ?
C15 C5 H5 111.5 . . ?
C7 C6 C5 114.61(18) . . ?
C7 C6 H6 122.7 . . ?
C5 C6 H6 122.7 . . ?
C6 C7 C8 116.09(18) . . ?
C6 C7 H7 122.0 . . ?
C8 C7 H7 122.0 . . ?
C7 C8 C9 113.07(15) . . ?
C7 C8 C3 107.53(18) . . ?
C9 C8 C3 108.70(14) . . ?
C7 C8 C14 107.37(14) . . ?
C9 C8 C14 115.11(18) . . ?
C3 C8 C14 104.49(14) . . ?
C10 C9 C8 116.28(14) . . ?
C10 C9 H9A 108.2 . . ?
C8 C9 H9A 108.2 . . ?
C10 C9 H9B 108.2 . . ?
C8 C9 H9B 108.2 . . ?
H9A C9 H9B 107.4 . . ?
C11 C10 C9 122.63(19) . . ?
C11 C10 H10 118.7 . . ?
C9 C10 H10 118.7 . . ?
C10 C11 C12 122.76(19) . . ?
C10 C11 H11 118.6 . . ?
C12 C11 H11 118.6 . . ?
C11 C12 C13 113.65(19) . . ?
C11 C12 H12A 108.8 . . ?
C13 C12 H12A 108.8 . . ?
C11 C12 H12B 108.8 . . ?
C13 C12 H12B 108.8 . . ?
H12A C12 H12B 107.7 . . ?
O3 C13 C14 105.91(15) . . ?
O3 C13 C12 109.11(19) . . ?
C14 C13 C12 114.39(16) . . ?
O3 C13 H13 109.1 . . ?
C14 C13 H13 109.1 . . ?
C12 C13 H13 109.1 . . ?
C13 C14 C15 110.37(16) . . ?
C13 C14 C8 116.06(14) . . ?
C15 C14 C8 108.77(18) . . ?
C13 C14 H14 107.1 . . ?
C15 C14 H14 107.1 . . ?
C8 C14 H14 107.1 . . ?
C5 C15 C14 111.05(17) . . ?
C5 C15 H15A 109.4 . . ?
C14 C15 H15A 109.4 . . ?
C5 C15 H15B 109.4 . . ?
C14 C15 H15B 109.4 . . ?
H15A C15 H15B 108.0 . . ?
O4 C16 C17 105.13(14) . . ?
O4 C16 H16A 110.7 . . ?
C17 C16 H16A 110.7 . . ?
O4 C16 H16B 110.7 . . ?
C17 C16 H16B 110.7 . . ?
H16A C16 H16B 108.8 . . ?
O5 C17 C16 102.45(14) . . ?
O5 C17 H17A 111.3 . . ?
C16 C17 H17A 111.3 . . ?
O5 C17 H17B 111.3 . . ?
C16 C17 H17B 111.3 . . ?
H17A C17 H17B 109.2 . . ?
O5 C18 O4 105.09(14) . . ?
O5 C18 C19 111.36(17) . . ?
O4 C18 C19 110.81(16) . . ?
O5 C18 C23 109.54(16) . . ?
O4 C18 C23 108.76(13) . . ?
C19 C18 C23 111.08(15) . . ?
C20 C19 C18 109.34(15) . . ?
C20 C19 H19A 109.8 . . ?
C18 C19 H19A 109.8 . . ?
C20 C19 H19B 109.8 . . ?
C18 C19 H19B 109.8 . . ?
H19A C19 H19B 108.3 . . ?
C21 C20 C19 108.48(19) . . ?
C21 C20 C30 107.97(16) . . ?
C19 C20 C30 106.42(15) . . ?
C21 C20 H20 111.3 . . ?
C19 C20 H20 111.3 . . ?
C30 C20 H20 111.3 . . ?
C22 C21 C20 115.51(18) . . ?
C22 C21 H21 122.2 . . ?
C20 C21 H21 122.2 . . ?
C21 C22 C23 114.82(18) . . ?
C21 C22 H22 122.6 . . ?
C23 C22 H22 122.6 . . ?
C22 C23 C24 113.45(16) . . ?
C22 C23 C18 106.35(13) . . ?
C24 C23 C18 108.88(15) . . ?
C22 C23 C29 108.52(14) . . ?
C24 C23 C29 114.17(17) . . ?
C18 C23 C29 104.84(15) . . ?
C25 C24 C23 115.07(15) . . ?
C25 C24 H24A 108.5 . . ?
C23 C24 H24A 108.5 . . ?
C25 C24 H24B 108.5 . . ?
C23 C24 H24B 108.5 . . ?
H24A C24 H24B 107.5 . . ?
C26 C25 C24 122.6(2) . . ?
C26 C25 H25 118.7 . . ?
C24 C25 H25 118.7 . . ?
C25 C26 C27 122.9(2) . . ?
C25 C26 H26 118.6 . . ?
C27 C26 H26 118.6 . . ?
C26 C27 C28 114.60(17) . . ?
C26 C27 H27A 108.6 . . ?
C28 C27 H27A 108.6 . . ?
C26 C27 H27B 108.6 . . ?
C28 C27 H27B 108.6 . . ?
H27A C27 H27B 107.6 . . ?
O6 C28 C29 104.68(16) . . ?
O6 C28 C27 108.94(17) . . ?
C29 C28 C27 116.57(17) . . ?
O6 C28 H28 108.8 . . ?
C29 C28 H28 108.8 . . ?
C27 C28 H28 108.8 . . ?
C28 C29 C30 108.56(16) . . ?
C28 C29 C23 117.64(16) . . ?
C30 C29 C23 109.34(17) . . ?
C28 C29 H29 106.9 . . ?
C30 C29 H29 106.9 . . ?
C23 C29 H29 106.9 . . ?
C20 C30 C29 110.00(19) . . ?
C20 C30 H30A 109.7 . . ?
C29 C30 H30A 109.7 . . ?
C20 C30 H30B 109.7 . . ?
C29 C30 H30B 109.7 . . ?
H30A C30 H30B 108.2 . . ?

loop_
_geom_bond_atom_site_label_1
_geom_bond_atom_site_label_2
_geom_bond_distance
_geom_bond_site_symmetry_2
_geom_bond_publ_flag
O1 C1 1.4290(19) . ?
O1 C3 1.434(2) . ?
O2 C3 1.422(2) . ?
O2 C2 1.4219(19) . ?
O3 C13 1.431(2) . ?
O3 H103 0.831(16) . ?
O4 C16 1.414(2) . ?
O4 C18 1.4341(19) . ?
O5 C18 1.425(3) . ?
O5 C17 1.4316(18) . ?
O6 C28 1.445(3) . ?
O6 H106 0.874(19) . ?
C1 C2 1.509(2) . ?
C1 H1A 0.9900 . ?
C1 H1B 0.9900 . ?
C2 H2A 0.9900 . ?
C2 H2B 0.9900 . ?
C3 C4 1.533(3) . ?
C3 C8 1.558(2) . ?
C4 C5 1.532(2) . ?
C4 H4A 0.9900 . ?
C4 H4B 0.9900 . ?
C5 C6 1.506(2) . ?
C5 C15 1.535(4) . ?
C5 H5 1.0000 . ?
C6 C7 1.319(3) . ?
C6 H6 0.9500 . ?
C7 C8 1.502(2) . ?
C7 H7 0.9500 . ?
C8 C9 1.533(2) . ?
C8 C14 1.565(2) . ?
C9 C10 1.504(2) . ?
C9 H9A 0.9900 . ?
C9 H9B 0.9900 . ?
C10 C11 1.315(3) . ?
C10 H10 0.9500 . ?
C11 C12 1.493(2) . ?
C11 H11 0.9500 . ?
C12 C13 1.531(3) . ?
C12 H12A 0.9900 . ?
C12 H12B 0.9900 . ?
C13 C14 1.525(3) . ?
C13 H13 1.0000 . ?
C14 C15 1.552(3) . ?
C14 H14 1.0000 . ?
C15 H15A 0.9900 . ?
C15 H15B 0.9900 . ?
C16 C17 1.511(2) . ?
C16 H16A 0.9900 . ?
C16 H16B 0.9900 . ?
C17 H17A 0.9900 . ?
C17 H17B 0.9900 . ?
C18 C19 1.533(3) . ?
C18 C23 1.556(2) . ?
C19 C20 1.529(2) . ?
C19 H19A 0.9900 . ?
C19 H19B 0.9900 . ?
C20 C21 1.497(3) . ?
C20 C30 1.536(2) . ?
C20 H20 1.0000 . ?
C21 C22 1.321(3) . ?
C21 H21 0.9500 . ?
C22 C23 1.510(2) . ?
C22 H22 0.9500 . ?
C23 C24 1.530(3) . ?
C23 C29 1.560(3) . ?
C24 C25 1.501(2) . ?
C24 H24A 0.9900 . ?
C24 H24B 0.9900 . ?
C25 C26 1.323(3) . ?
C25 H25 0.9500 . ?
C26 C27 1.492(3) . ?
C26 H26 0.9500 . ?
C27 C28 1.526(3) . ?
C27 H27A 0.9900 . ?
C27 H27B 0.9900 . ?
C28 C29 1.521(2) . ?
C28 H28 1.0000 . ?
C29 C30 1.557(3) . ?
C29 H29 1.0000 . ?
C30 H30A 0.9900 . ?
C30 H30B 0.9900 . ?

loop_
_geom_torsion_atom_site_label_1
_geom_torsion_atom_site_label_2
_geom_torsion_atom_site_label_3
_geom_torsion_atom_site_label_4
_geom_torsion
_geom_torsion_site_symmetry_1
_geom_torsion_site_symmetry_2
_geom_torsion_site_symmetry_3
_geom_torsion_site_symmetry_4
_geom_torsion_publ_flag
C3 O1 C1 C2 21.96(19) . . . . ?
C3 O2 C2 C1 35.49(19) . . . . ?
O1 C1 C2 O2 -34.8(2) . . . . ?
C2 O2 C3 O1 -22.57(18) . . . . ?
C2 O2 C3 C4 95.79(18) . . . . ?
C2 O2 C3 C8 -142.36(14) . . . . ?
C1 O1 C3 O2 -0.76(18) . . . . ?
C1 O1 C3 C4 -121.27(16) . . . . ?
C1 O1 C3 C8 116.04(18) . . . . ?
O2 C3 C4 C5 113.76(17) . . . . ?
O1 C3 C4 C5 -129.30(15) . . . . ?
C8 C3 C4 C5 -6.0(2) . . . . ?
C3 C4 C5 C6 58.5(2) . . . . ?
C3 C4 C5 C15 -56.6(2) . . . . ?
C4 C5 C6 C7 -57.9(2) . . . . ?
C15 C5 C6 C7 57.8(2) . . . . ?
C5 C6 C7 C8 -1.0(2) . . . . ?
C6 C7 C8 C9 175.51(15) . . . . ?
C6 C7 C8 C3 55.5(2) . . . . ?
C6 C7 C8 C14 -56.4(2) . . . . ?
O2 C3 C8 C7 -171.29(14) . . . . ?
O1 C3 C8 C7 72.57(18) . . . . ?
C4 C3 C8 C7 -48.80(19) . . . . ?
O2 C3 C8 C9 65.98(17) . . . . ?
O1 C3 C8 C9 -50.2(2) . . . . ?
C4 C3 C8 C9 -171.54(14) . . . . ?
O2 C3 C8 C14 -57.40(16) . . . . ?
O1 C3 C8 C14 -173.55(14) . . . . ?
C4 C3 C8 C14 65.08(19) . . . . ?
C7 C8 C9 C10 51.8(2) . . . . ?
C3 C8 C9 C10 171.09(16) . . . . ?
C14 C8 C9 C10 -72.1(2) . . . . ?
C8 C9 C10 C11 65.0(3) . . . . ?
C9 C10 C11 C12 -2.9(3) . . . . ?
C10 C11 C12 C13 -63.5(3) . . . . ?
C11 C12 C13 O3 -160.81(15) . . . . ?
C11 C12 C13 C14 80.8(2) . . . . ?
O3 C13 C14 C15 54.73(19) . . . . ?
C12 C13 C14 C15 174.92(15) . . . . ?
O3 C13 C14 C8 179.04(14) . . . . ?
C12 C13 C14 C8 -60.8(2) . . . . ?
C7 C8 C14 C13 -71.6(2) . . . . ?
C9 C8 C14 C13 55.3(2) . . . . ?
C3 C8 C14 C13 174.40(16) . . . . ?
C7 C8 C14 C15 53.54(17) . . . . ?
C9 C8 C14 C15 -179.59(14) . . . . ?
C3 C8 C14 C15 -60.46(17) . . . . ?
C6 C5 C15 C14 -54.13(19) . . . . ?
C4 C5 C15 C14 60.55(19) . . . . ?
C13 C14 C15 C5 128.31(16) . . . . ?
C8 C14 C15 C5 -0.10(19) . . . . ?
C18 O4 C16 C17 -4.3(2) . . . . ?
C18 O5 C17 C16 -36.62(18) . . . . ?
O4 C16 C17 O5 25.0(2) . . . . ?
C17 O5 C18 O4 34.82(17) . . . . ?
C17 O5 C18 C19 -85.22(16) . . . . ?
C17 O5 C18 C23 151.51(13) . . . . ?
C16 O4 C18 O5 -18.36(19) . . . . ?
C16 O4 C18 C19 102.0(2) . . . . ?
C16 O4 C18 C23 -135.58(17) . . . . ?
O5 C18 C19 C20 -120.30(16) . . . . ?
O4 C18 C19 C20 123.10(17) . . . . ?
C23 C18 C19 C20 2.1(2) . . . . ?
C18 C19 C20 C21 52.7(2) . . . . ?
C18 C19 C20 C30 -63.3(2) . . . . ?
C19 C20 C21 C22 -57.7(2) . . . . ?
C30 C20 C21 C22 57.2(2) . . . . ?
C20 C21 C22 C23 0.5(2) . . . . ?
C21 C22 C23 C24 175.54(16) . . . . ?
C21 C22 C23 C18 55.9(2) . . . . ?
C21 C22 C23 C29 -56.4(2) . . . . ?
O5 C18 C23 C22 68.47(19) . . . . ?
O4 C18 C23 C22 -177.18(15) . . . . ?
C19 C18 C23 C22 -55.0(2) . . . . ?
O5 C18 C23 C24 -54.13(19) . . . . ?
O4 C18 C23 C24 60.2(2) . . . . ?
C19 C18 C23 C24 -177.56(14) . . . . ?
O5 C18 C23 C29 -176.69(13) . . . . ?
O4 C18 C23 C29 -62.34(18) . . . . ?
C19 C18 C23 C29 59.9(2) . . . . ?
C22 C23 C24 C25 50.0(2) . . . . ?
C18 C23 C24 C25 168.25(16) . . . . ?
C29 C23 C24 C25 -75.0(2) . . . . ?
C23 C24 C25 C26 66.0(2) . . . . ?
C24 C25 C26 C27 -1.0(3) . . . . ?
C25 C26 C27 C28 -63.2(2) . . . . ?
C26 C27 C28 O6 -166.68(16) . . . . ?
C26 C27 C28 C29 75.2(2) . . . . ?
O6 C28 C29 C30 58.99(19) . . . . ?
C27 C28 C29 C30 179.39(15) . . . . ?
O6 C28 C29 C23 -176.25(14) . . . . ?
C27 C28 C29 C23 -55.9(2) . . . . ?
C22 C23 C29 C28 -72.83(18) . . . . ?
C24 C23 C29 C28 54.8(2) . . . . ?
C18 C23 C29 C28 173.84(14) . . . . ?
C22 C23 C29 C30 51.54(18) . . . . ?
C24 C23 C29 C30 179.15(13) . . . . ?
C18 C23 C29 C30 -61.78(17) . . . . ?
C21 C20 C30 C29 -55.65(19) . . . . ?
C19 C20 C30 C29 60.64(19) . . . . ?
C28 C29 C30 C20 132.13(16) . . . . ?
C23 C29 C30 C20 2.61(19) . . . . ?
